data_7231020
loop_
_publ_author_name
'Clulow, Rebecca'
'Lightfoot, Philip'

_publ_section_title
;
 New sarcosine--metal halide complexes related to ferroelectric TSCC
;
_journal_issue 28
_journal_name_full CrystEngComm
_journal_page_first 4012
_journal_paper_doi 10.1039/C8CE00719E
_journal_volume 20
_journal_year 2018
_chemical_formula_moiety 'C9 H21 Ca0.57 N3 O6 Sr0.43, 2(Cl)'
_chemical_formula_sum 'C9 H21 Ca0.57 Cl2 N3 O6 Sr0.43'
_chemical_formula_weight 398.71
_space_group_crystal_system orthorhombic
_space_group_IT_number 62
_space_group_name_Hall '-P 2ac 2n'
_space_group_name_H-M_alt 'P n m a'
_symmetry_space_group_name_Hall '-P 2ac 2n'
_symmetry_space_group_name_H-M 'P n m a'
_atom_sites_solution_hydrogens difmap
_audit_creation_method SHELXL-2014/7
_audit_update_record
;
2018-05-03 deposited with the CCDC.
2018-06-25 downloaded from the CCDC.
;
_cell_angle_alpha 90
_cell_angle_beta 90
_cell_angle_gamma 90
_cell_formula_units_Z 4
_cell_length_a 8.9965(7)
_cell_length_b 17.6045(3)
_cell_length_c 10.3191(15)
_cell_measurement_reflns_used 893
_cell_measurement_temperature 173(2)
_cell_measurement_theta_max 27.5
_cell_measurement_theta_min 2.0
_cell_volume 1634.3(3)
_computing_structure_refinement 'SHELXL-2014/7 (Sheldrick, 2014)'
_diffrn_ambient_temperature 173(2)
_diffrn_detector_area_resol_mean 13.6612
_diffrn_measured_fraction_theta_full 0.997
_diffrn_measured_fraction_theta_max 0.997
_diffrn_measurement_device_type 'Rigaku Mercury2 (2x2 bin mode)'
_diffrn_measurement_method 'profile data from \w-scans'
_diffrn_radiation_type MoK\a
_diffrn_radiation_wavelength 0.71075
_diffrn_reflns_av_R_equivalents 0.0732
_diffrn_reflns_av_unetI/netI 0.0405
_diffrn_reflns_Laue_measured_fraction_full 0.997
_diffrn_reflns_Laue_measured_fraction_max 0.997
_diffrn_reflns_limit_h_max 11
_diffrn_reflns_limit_h_min -11
_diffrn_reflns_limit_k_max 22
_diffrn_reflns_limit_k_min -22
_diffrn_reflns_limit_l_max 13
_diffrn_reflns_limit_l_min -13
_diffrn_reflns_number 15958
_diffrn_reflns_point_group_measured_fraction_full 0.997
_diffrn_reflns_point_group_measured_fraction_max 0.997
_diffrn_reflns_theta_full 25.242
_diffrn_reflns_theta_max 27.466
_diffrn_reflns_theta_min 2.288
_diffrn_source 'Sealed Tube'
_exptl_absorpt_coefficient_mu 1.992
_exptl_absorpt_correction_T_max 1.000
_exptl_absorpt_correction_T_min 0.672
_exptl_absorpt_correction_type multi-scan
_exptl_absorpt_process_details
'The program SADABS-2008/1 - G.M. Sheldrick was used to apply a multi-scan absorption correction.'
_exptl_crystal_colour colourless
_exptl_crystal_density_diffrn 1.620
_exptl_crystal_description block
_exptl_crystal_F_000 823
_exptl_crystal_size_max 0.25
_exptl_crystal_size_mid 0.18
_exptl_crystal_size_min 0.11
_refine_diff_density_max 1.207
_refine_diff_density_min -0.653
_refine_diff_density_rms 0.099
_refine_ls_extinction_method none
_refine_ls_goodness_of_fit_ref 1.079
_refine_ls_hydrogen_treatment refall
_refine_ls_matrix_type full
_refine_ls_number_parameters 150
_refine_ls_number_reflns 1926
_refine_ls_number_restraints 0
_refine_ls_restrained_S_all 1.079
_refine_ls_R_factor_all 0.0666
_refine_ls_R_factor_gt 0.0522
_refine_ls_shift/su_max 0.001
_refine_ls_shift/su_mean 0.000
_refine_ls_structure_factor_coef Fsqd
_refine_ls_weighting_details 'w=1/[\s^2^(Fo^2^)+(0.1000P)^2^] where P=(Fo^2^+2Fc^2^)/3'
_refine_ls_weighting_scheme calc
_refine_ls_wR_factor_gt 0.1460
_refine_ls_wR_factor_ref 0.1521
_reflns_Friedel_coverage 0.000
_reflns_number_gt 1496
_reflns_number_total 1926
_reflns_threshold_expression 'I > 2\s(I)'
_cod_data_source_file c8ce00719e2.cif
_cod_data_source_block shelx_CCDC17
_cod_depositor_comments 'Adding full bibliography for 7231003--7231021.cif.'
_cod_database_code 7231020
_shelx_shelxl_version_number 2014/7
_shelx_space_group_comment
;
The symmetry employed for this shelxl refinement is uniquely defined
by the following loop, which should always be used as a source of
symmetry information in preference to the above space-group names.
They are only intended as comments.
;

loop_
_space_group_symop_operation_xyz
'x, y, z'
'-x+1/2, -y, z+1/2'
'-x, y+1/2, -z'
'x+1/2, -y+1/2, -z+1/2'
'-x, -y, -z'
'x-1/2, y, -z-1/2'
'x, -y-1/2, z'
'-x-1/2, y-1/2, z-1/2'

loop_
_atom_site_label
_atom_site_type_symbol
_atom_site_fract_x
_atom_site_fract_y
_atom_site_fract_z
_atom_site_U_iso_or_equiv
_atom_site_adp_type
_atom_site_occupancy
_atom_site_site_symmetry_order
_atom_site_calc_flag
_atom_site_refinement_flags_posn
_atom_site_refinement_flags_adp
_atom_site_refinement_flags_occupancy
Ca1 Ca 0.53215(8) 0.7500 0.22769(6) 0.0241(3) Uani 0.566(7) 2 d S T P
Sr1 Sr 0.53215(8) 0.7500 0.22769(6) 0.0241(3) Uani 0.434(7) 2 d S T P
Cl2 Cl 0.99289(9) 0.91641(5) 0.71762(9) 0.0273(3) Uani 1 1 d . . .
O1 O 0.6628(6) 0.7500 0.4244(4) 0.0591(14) Uani 1 2 d S T P
O2 O 0.9024(5) 0.7500 0.4789(4) 0.0402(10) Uani 1 2 d S T P
C1 C 0.7692(7) 0.7500 0.5026(5) 0.0332(12) Uani 1 2 d S T P
C2 C 0.7218(6) 0.7500 0.6438(5) 0.0270(11) Uani 1 2 d S T P
N1 N 0.8492(5) 0.7500 0.7332(4) 0.0242(9) Uani 1 2 d S T P
C3 C 0.8018(7) 0.7500 0.8702(5) 0.0366(13) Uani 1 2 d S T P
O3 O 0.1387(4) 0.6355(2) 0.3697(3) 0.0650(11) Uani 1 1 d . . .
O4 O 0.3731(6) 0.6621(2) 0.3265(3) 0.0785(14) Uani 1 1 d . . .
C4 C 0.2734(6) 0.6238(2) 0.3741(3) 0.0390(10) Uani 1 1 d . . .
C5 C 0.3259(4) 0.5531(2) 0.4466(3) 0.0267(8) Uani 1 1 d . . .
N2 N 0.1986(3) 0.50755(17) 0.4959(3) 0.0265(7) Uani 1 1 d . . .
C6 C 0.2475(6) 0.4407(3) 0.5703(5) 0.0407(10) Uani 1 1 d . . .
H1 H 0.669(4) 0.706(2) 0.669(4) 0.030(10) Uiso 1 1 d . . .
H2 H 0.909(5) 0.709(2) 0.721(4) 0.041(12) Uiso 1 1 d . . .
H3 H 0.743(5) 0.704(3) 0.886(5) 0.052(13) Uiso 1 1 d . . .
H4 H 0.879(7) 0.7500 0.929(5) 0.028(14) Uiso 1 2 d S . P
H5 H 0.396(5) 0.564(2) 0.525(4) 0.040(11) Uiso 1 1 d . . .
H6 H 0.374(4) 0.522(2) 0.390(4) 0.026(10) Uiso 1 1 d . . .
H7 H 0.134(5) 0.540(2) 0.547(4) 0.034(10) Uiso 1 1 d . . .
H8 H 0.142(5) 0.494(2) 0.421(4) 0.030(10) Uiso 1 1 d . . .
H9 H 0.303(6) 0.456(3) 0.642(6) 0.060(16) Uiso 1 1 d . . .
H10 H 0.300(5) 0.411(3) 0.528(5) 0.045(15) Uiso 1 1 d . . .
H11 H 0.163(6) 0.414(3) 0.602(5) 0.055(15) Uiso 1 1 d . . .

loop_
_atom_site_aniso_label
_atom_site_aniso_U_11
_atom_site_aniso_U_22
_atom_site_aniso_U_33
_atom_site_aniso_U_23
_atom_site_aniso_U_13
_atom_site_aniso_U_12
Ca1 0.0418(4) 0.0150(4) 0.0154(4) 0.000 -0.0033(3) 0.000
Sr1 0.0418(4) 0.0150(4) 0.0154(4) 0.000 -0.0033(3) 0.000
Cl2 0.0311(5) 0.0246(5) 0.0261(5) 0.0011(3) 0.0005(3) -0.0021(3)
O1 0.090(4) 0.049(3) 0.038(2) 0.000 -0.031(2) 0.000
O2 0.049(3) 0.038(2) 0.034(2) 0.000 0.0138(18) 0.000
C1 0.060(4) 0.016(2) 0.023(2) 0.000 -0.001(2) 0.000
C2 0.031(3) 0.024(3) 0.026(2) 0.000 -0.007(2) 0.000
N1 0.032(2) 0.020(2) 0.0209(19) 0.000 0.0002(16) 0.000
C3 0.050(4) 0.040(3) 0.020(3) 0.000 0.003(2) 0.000
O3 0.082(3) 0.070(3) 0.0428(18) 0.0149(16) 0.0078(17) 0.048(2)
O4 0.143(4) 0.047(2) 0.0457(19) 0.0081(17) 0.010(2) -0.048(2)
C4 0.081(3) 0.0184(18) 0.0178(16) -0.0010(14) 0.0040(18) 0.0034(19)
C5 0.0274(18) 0.0262(19) 0.0266(19) -0.0003(16) 0.0018(14) -0.0007(14)
N2 0.0321(16) 0.0246(15) 0.0229(14) -0.0001(12) 0.0020(11) -0.0004(12)
C6 0.053(3) 0.027(2) 0.043(2) 0.0120(19) -0.006(2) -0.005(2)

loop_
_atom_type_symbol
_atom_type_description
_atom_type_scat_dispersion_real
_atom_type_scat_dispersion_imag
_atom_type_scat_source
C C 0.0033 0.0016 'International Tables Vol C Tables 4.2.6.8 and 6.1.1.4'
H H 0.0000 0.0000 'International Tables Vol C Tables 4.2.6.8 and 6.1.1.4'
N N 0.0061 0.0033 'International Tables Vol C Tables 4.2.6.8 and 6.1.1.4'
O O 0.0106 0.0060 'International Tables Vol C Tables 4.2.6.8 and 6.1.1.4'
Ca Ca 0.2262 0.3064 'International Tables Vol C Tables 4.2.6.8 and 6.1.1.4'
Cl Cl 0.1484 0.1585 'International Tables Vol C Tables 4.2.6.8 and 6.1.1.4'
Sr Sr -1.5307 3.2498 'International Tables Vol C Tables 4.2.6.8 and 6.1.1.4'

loop_
_geom_angle_atom_site_label_1
_geom_angle_atom_site_label_2
_geom_angle_atom_site_label_3
_geom_angle
_geom_angle_site_symmetry_1
_geom_angle_site_symmetry_3
O4 Ca1 O4 82.7(2) 7_575 .
O4 Ca1 O1 85.93(15) 7_575 .
O4 Ca1 O1 85.93(15) . .
O4 Ca1 O2 95.09(13) 7_575 6_556
O4 Ca1 O2 95.09(13) . 6_556
O1 Ca1 O2 178.64(18) . 6_556
O4 Ca1 O3 164.24(17) 7_575 6_656
O4 Ca1 O3 82.76(15) . 6_656
O1 Ca1 O3 99.16(11) . 6_656
O2 Ca1 O3 80.09(10) 6_556 6_656
O4 Ca1 O3 82.76(15) 7_575 4_565
O4 Ca1 O3 164.24(17) . 4_565
O1 Ca1 O3 99.16(11) . 4_565
O2 Ca1 O3 80.09(10) 6_556 4_565
O3 Ca1 O3 110.9(2) 6_656 4_565
O4 Ca1 Sr1 49.29(13) 7_575 6_556
O4 Ca1 Sr1 49.29(13) . 6_556
O1 Ca1 Sr1 114.22(14) . 6_556
O2 Ca1 Sr1 67.14(11) 6_556 6_556
O3 Ca1 Sr1 115.56(10) 6_656 6_556
O3 Ca1 Sr1 115.56(10) 4_565 6_556
O4 Ca1 Sr1 124.30(13) 7_575 6_656
O4 Ca1 Sr1 124.30(13) . 6_656
O1 Ca1 Sr1 54.09(14) . 6_656
O2 Ca1 Sr1 124.54(11) 6_556 6_656
O3 Ca1 Sr1 69.65(10) 6_656 6_656
O3 Ca1 Sr1 69.65(10) 4_565 6_656
Sr1 Ca1 Sr1 168.31(3) 6_556 6_656
C1 O1 Ca1 160.2(5) . .
C1 O2 Sr1 130.3(4) . 6_656
C1 O2 Ca1 130.3(4) . 6_656
Sr1 O2 Ca1 0.0 6_656 6_656
O2 C1 O1 128.3(5) . .
O2 C1 C2 117.9(5) . .
O1 C1 C2 113.8(5) . .
O2 C1 Sr1 33.6(3) . 6_656
O1 C1 Sr1 94.7(4) . 6_656
C2 C1 Sr1 151.5(4) . 6_656
N1 C2 C1 112.5(4) . .
N1 C2 H1 103(2) . .
C1 C2 H1 114(2) . .
C2 N1 C3 112.0(4) . .
C2 N1 H2 112(3) . .
C3 N1 H2 108(3) . .
N1 C3 H3 108(3) . .
N1 C3 H4 114(4) . .
H3 C3 H4 107(3) . .
C4 O3 Sr1 122.6(3) . 6_556
C4 O3 Ca1 122.6(3) . 6_556
Sr1 O3 Ca1 0.0 6_556 6_556
C4 O4 Ca1 170.4(4) . .
O4 C4 O3 127.9(4) . .
O4 C4 C5 114.7(5) . .
O3 C4 C5 117.3(4) . .
O4 C4 Sr1 89.1(3) . 6_556
O3 C4 Sr1 39.0(2) . 6_556
C5 C4 Sr1 156.1(3) . 6_556
N2 C5 C4 111.6(3) . .
N2 C5 H5 107(2) . .
C4 C5 H5 115(2) . .
N2 C5 H6 106(2) . .
C4 C5 H6 109(2) . .
H5 C5 H6 108(3) . .
C6 N2 C5 112.3(3) . .
C6 N2 H7 112(2) . .
C5 N2 H7 109(2) . .
C6 N2 H8 112(2) . .
C5 N2 H8 106(2) . .
H7 N2 H8 106(3) . .
N2 C6 H9 110(4) . .
N2 C6 H10 113(4) . .
H9 C6 H10 108(5) . .
N2 C6 H11 110(3) . .
H9 C6 H11 107(4) . .
H10 C6 H11 109(5) . .

loop_
_geom_bond_atom_site_label_1
_geom_bond_atom_site_label_2
_geom_bond_distance
_geom_bond_site_symmetry_2
Ca1 O4 2.341(3) 7_575
Ca1 O4 2.341(3) .
Ca1 O1 2.346(4) .
Ca1 O2 2.430(4) 6_556
Ca1 O3 2.448(3) 6_656
Ca1 O3 2.448(3) 4_565
Ca1 Sr1 4.5217(4) 6_556
Ca1 Sr1 4.5218(4) 6_656
O1 C1 1.252(7) .
O2 C1 1.223(7) .
O2 Sr1 2.431(4) 6_656
O2 Ca1 2.431(4) 6_656
C1 C2 1.518(7) .
C1 Sr1 3.353(6) 6_656
C2 N1 1.471(6) .
C2 H1 0.95(4) .
N1 C3 1.477(7) .
N1 H2 0.92(4) .
C3 H3 0.98(5) .
C3 H4 0.92(6) .
O3 C4 1.230(6) .
O3 Sr1 2.449(3) 6_556
O3 Ca1 2.449(3) 6_556
O4 C4 1.225(6) .
C4 C5 1.528(5) .
C4 Sr1 3.279(4) 6_556
C5 N2 1.487(5) .
C5 H5 1.04(5) .
C5 H6 0.90(4) .
N2 C6 1.473(5) .
N2 H7 0.97(4) .
N2 H8 0.95(4) .
C6 H9 0.93(6) .
C6 H10 0.83(5) .
C6 H11 0.96(6) .

loop_
_geom_hbond_atom_site_label_D
_geom_hbond_atom_site_label_H
_geom_hbond_atom_site_label_A
_geom_hbond_distance_DH
_geom_hbond_distance_HA
_geom_hbond_distance_DA
_geom_hbond_angle_DHA
_geom_hbond_site_symmetry_A
N1 H2 Cl2 0.92(4) 2.33(4) 3.206(2) 161(4) 7_575
N2 H7 Cl2 0.97(4) 2.31(4) 3.233(3) 160(3) 7_475
N2 H8 Cl2 0.95(4) 2.32(4) 3.224(3) 158(3) 3_646
